data_7156723
loop_
_publ_author_name
'Larsen, Simon'
'McCormick, Laura J.'
'Ghosh, Abhik'

_publ_section_title
;
 Rapid one-pot synthesis of pyrrole-appended isocorroles.
;
_journal_issue 12
_journal_name_full 'Organic &amp; biomolecular chemistry'
_journal_page_first 3159
_journal_page_last 3166
_journal_paper_doi 10.1039/c9ob00168a
_journal_volume 17
_journal_year 2019
_chemical_formula_sum 'C45 H34 Cl3 Cu N5 O3'
_chemical_formula_weight 862.66
_chemical_name_systematic 'Copper(II) 5,10,15-tris(4'-methoxyphenyl)-10-(2''-pyrrolyl)isocorrole'
_space_group_crystal_system triclinic
_space_group_IT_number 2
_space_group_name_Hall '-P 1'
_space_group_name_H-M_alt 'P -1'
_symmetry_space_group_name_Hall '-P 1'
_symmetry_space_group_name_H-M 'P -1'
_atom_sites_solution_hydrogens geom
_atom_sites_solution_primary 'dual space'
_atom_sites_solution_secondary difmap
_audit_creation_method SHELXL-2014/6
_audit_update_record
;
2018-06-05 deposited with the CCDC.    2019-02-26 downloaded from the CCDC.
;
_cell_angle_alpha 104.788(3)
_cell_angle_beta 91.215(3)
_cell_angle_gamma 96.469(3)
_cell_formula_units_Z 2
_cell_length_a 11.1767(16)
_cell_length_b 11.6310(16)
_cell_length_c 15.297(2)
_cell_measurement_reflns_used 9353
_cell_measurement_temperature 100(2)
_cell_measurement_theta_max 31.77
_cell_measurement_theta_min 3.01
_cell_volume 1907.9(5)
_computing_cell_refinement 'SAINT V8.38A Bruker-AXS, Madison WI'
_computing_data_collection 'Bruker APEX3 Bruker-AXS, Madison WI'
_computing_data_reduction 'SAINT V8.38A Bruker-AXS, Madison WI'
_computing_structure_refinement 'SHELXL-2014/6 (Sheldrick, 2014)'
_computing_structure_solution 'SHELXT 2014/5 Bruker-AXS, Madison WI'
_diffrn_ambient_temperature 100(2)
_diffrn_detector_area_resol_mean 7.39
_diffrn_measured_fraction_theta_full 1.000
_diffrn_measured_fraction_theta_max 0.998
_diffrn_measurement_device_type 'Bruker D8 with PHOTON II detector'
_diffrn_measurement_method '\f and \w shutterless scans'
_diffrn_radiation_type synchrotron
_diffrn_radiation_wavelength 0.7749
_diffrn_reflns_av_R_equivalents 0.0568
_diffrn_reflns_av_unetI/netI 0.0285
_diffrn_reflns_Laue_measured_fraction_full 1.000
_diffrn_reflns_Laue_measured_fraction_max 0.998
_diffrn_reflns_limit_h_max 15
_diffrn_reflns_limit_h_min -15
_diffrn_reflns_limit_k_max 15
_diffrn_reflns_limit_k_min -15
_diffrn_reflns_limit_l_max 20
_diffrn_reflns_limit_l_min -20
_diffrn_reflns_number 94061
_diffrn_reflns_point_group_measured_fraction_full 1.000
_diffrn_reflns_point_group_measured_fraction_max 0.998
_diffrn_reflns_theta_full 27.706
_diffrn_reflns_theta_max 31.849
_diffrn_reflns_theta_min 1.503
_diffrn_source
;
Advanced Light Source, station 11.3.1
;
_exptl_absorpt_coefficient_mu 1.050
_exptl_absorpt_correction_T_max 0.930
_exptl_absorpt_correction_T_min 0.776
_exptl_absorpt_correction_type multi-scan
_exptl_absorpt_process_details 'SADABS-2016/2 - Bruker AXS, Madison WI'
_exptl_crystal_colour 'dark orange'
_exptl_crystal_density_diffrn 1.502
_exptl_crystal_description block
_exptl_crystal_F_000 886
_exptl_crystal_size_max 0.150
_exptl_crystal_size_mid 0.080
_exptl_crystal_size_min 0.070
_refine_diff_density_max 1.383
_refine_diff_density_min -1.674
_refine_diff_density_rms 0.116
_refine_ls_extinction_method none
_refine_ls_goodness_of_fit_ref 1.026
_refine_ls_hydrogen_treatment constr
_refine_ls_matrix_type full
_refine_ls_number_parameters 570
_refine_ls_number_reflns 10084
_refine_ls_number_restraints 56
_refine_ls_restrained_S_all 1.027
_refine_ls_R_factor_all 0.0842
_refine_ls_R_factor_gt 0.0698
_refine_ls_shift/su_max 0.000
_refine_ls_shift/su_mean 0.000
_refine_ls_structure_factor_coef Fsqd
_refine_ls_weighting_details 'w=1/[\s^2^(Fo^2^)+(0.1191P)^2^+3.9013P] where P=(Fo^2^+2Fc^2^)/3'
_refine_ls_weighting_scheme calc
_refine_ls_wR_factor_gt 0.1939
_refine_ls_wR_factor_ref 0.2105
_reflns_Friedel_coverage 0.000
_reflns_number_gt 8319
_reflns_number_total 10084
_reflns_threshold_expression 'I > 2\s(I)'
_cod_data_source_file c9ob00168a2.cif
_cod_data_source_block CupMeO10pyr_a
_cod_depositor_comments 'Adding full bibliography for 7156722--7156723.cif.'
_cod_database_code 7156723
_shelx_space_group_comment
;
The symmetry employed for this shelxl refinement is uniquely defined
by the following loop, which should always be used as a source of
symmetry information in preference to the above space-group names.
They are only intended as comments.
;
_shelx_estimated_absorpt_t_min 0.858
_shelx_estimated_absorpt_t_max 0.930
_shelxl_version_number 2014/6

loop_
_space_group_symop_operation_xyz
'x, y, z'
'-x, -y, -z'

loop_
_atom_site_label
_atom_site_type_symbol
_atom_site_fract_x
_atom_site_fract_y
_atom_site_fract_z
_atom_site_U_iso_or_equiv
_atom_site_adp_type
_atom_site_occupancy
_atom_site_site_symmetry_order
_atom_site_calc_flag
_atom_site_refinement_flags_posn
_atom_site_refinement_flags_adp
_atom_site_refinement_flags_occupancy
_atom_site_disorder_assembly
_atom_site_disorder_group
C1 C 0.4547(3) 0.3055(3) 0.4005(2) 0.0281(6) Uani 1 1 d . . . . .
C2 C 0.4898(3) 0.2386(3) 0.3154(2) 0.0330(6) Uani 1 1 d . . . . .
H2 H 0.4672 0.2470 0.2573 0.040 Uiso 1 1 calc R U . . .
C3 C 0.5636(3) 0.1586(3) 0.3341(2) 0.0306(6) Uani 1 1 d . . . . .
H3 H 0.6000 0.1007 0.2909 0.037 Uiso 1 1 calc R U . . .
C4 C 0.5747(3) 0.1795(3) 0.4306(2) 0.0259(5) Uani 1 1 d . . . . .
C5 C 0.6375(3) 0.1242(3) 0.4873(2) 0.0259(5) Uani 1 1 d . . . . .
C6 C 0.6315(3) 0.1536(3) 0.5828(2) 0.0278(6) Uani 1 1 d . . . . .
C7 C 0.6996(3) 0.1096(3) 0.6451(2) 0.0367(7) Uani 1 1 d . . . . .
H7 H 0.7562 0.0535 0.6299 0.044 Uiso 1 1 calc R U . . .
C8 C 0.6681(4) 0.1631(4) 0.7306(2) 0.0419(8) Uani 1 1 d . . . . .
H8 H 0.6971 0.1499 0.7856 0.050 Uiso 1 1 calc R U . . .
C9 C 0.5831(3) 0.2426(3) 0.7209(2) 0.0331(7) Uani 1 1 d . . . . .
C10 C 0.5396(3) 0.3347(3) 0.7999(2) 0.0357(7) Uani 1 1 d . . . . .
C11 C 0.4288(3) 0.3917(3) 0.7807(2) 0.0342(7) Uani 1 1 d . . . . .
C12 C 0.3437(4) 0.4357(4) 0.8447(3) 0.0432(9) Uani 1 1 d . . . . .
H12 H 0.3376 0.4248 0.9040 0.052 Uiso 1 1 calc R U . . .
C13 C 0.2720(3) 0.4973(3) 0.8034(3) 0.0405(8) Uani 1 1 d . . . . .
H13 H 0.2071 0.5379 0.8296 0.049 Uiso 1 1 calc R U . . .
C14 C 0.3122(3) 0.4893(3) 0.7142(2) 0.0331(7) Uani 1 1 d . . . . .
C15 C 0.2611(3) 0.5361(3) 0.6466(2) 0.0315(6) Uani 1 1 d . . . . .
C16 C 0.2888(3) 0.5029(3) 0.5546(2) 0.0306(6) Uani 1 1 d . . . . .
C17 C 0.2561(3) 0.5434(3) 0.4771(2) 0.0323(6) Uani 1 1 d . . . . .
H17 H 0.2063 0.6043 0.4766 0.039 Uiso 1 1 calc R U . . .
C18 C 0.3104(3) 0.4772(3) 0.4028(2) 0.0326(6) Uani 1 1 d . . . . .
H18 H 0.3049 0.4840 0.3423 0.039 Uiso 1 1 calc R U . . .
C19 C 0.3762(3) 0.3973(3) 0.4358(2) 0.0291(6) Uani 1 1 d . . . . .
C20 C 0.7211(3) 0.0368(3) 0.4472(2) 0.0261(5) Uani 1 1 d . . . . .
C21 C 0.7181(3) -0.0742(3) 0.4667(2) 0.0329(7) Uani 1 1 d . . . . .
H21 H 0.6551 -0.0989 0.5011 0.039 Uiso 1 1 calc R U . . .
C22 C 0.8056(3) -0.1500(3) 0.4368(3) 0.0362(7) Uani 1 1 d . . . . .
H22 H 0.8010 -0.2260 0.4497 0.043 Uiso 1 1 calc R U . . .
C23 C 0.8994(3) -0.1134(3) 0.3880(2) 0.0345(7) Uani 1 1 d . . . . .
C24 C 0.9019(3) -0.0047(3) 0.3648(3) 0.0374(7) Uani 1 1 d . . . . .
H24 H 0.9639 0.0186 0.3290 0.045 Uiso 1 1 calc R U . . .
C25 C 0.8140(3) 0.0694(3) 0.3940(2) 0.0337(7) Uani 1 1 d . . . . .
H25 H 0.8164 0.1433 0.3780 0.040 Uiso 1 1 calc R U . . .
C26 C 1.0003(4) -0.2835(4) 0.3860(3) 0.0487(10) Uani 1 1 d . . . . .
H26A H 1.0019 -0.2663 0.4521 0.073 Uiso 1 1 calc R U . . .
H26B H 1.0738 -0.3174 0.3640 0.073 Uiso 1 1 calc R U . . .
H26C H 0.9297 -0.3411 0.3600 0.073 Uiso 1 1 calc R U . . .
C27_1 C 0.5038(6) 0.2691(6) 0.8736(3) 0.0364(12) Uani 0.800(11) 1 d D . P A 1
C28_1 C 0.4091(6) 0.1772(5) 0.8566(4) 0.0440(13) Uani 0.800(11) 1 d D . P A 1
H28_1 H 0.3660 0.1545 0.7994 0.053 Uiso 0.800(11) 1 calc R U P A 1
C29_1 C 0.3765(8) 0.1179(5) 0.9227(4) 0.0563(18) Uani 0.800(11) 1 d D . P A 1
H29_1 H 0.3120 0.0544 0.9106 0.068 Uiso 0.800(11) 1 calc R U P A 1
C30_1 C 0.4386(7) 0.1522(5) 1.0058(3) 0.060(2) Uani 0.800(11) 1 d D . P A 1
C31_1 C 0.5330(8) 0.2431(6) 1.0237(3) 0.0569(19) Uani 0.800(11) 1 d D . P A 1
H31_1 H 0.5755 0.2657 1.0811 0.068 Uiso 0.800(11) 1 calc R U P A 1
C32_1 C 0.5662(6) 0.3021(5) 0.9575(3) 0.0459(14) Uani 0.800(11) 1 d D . P A 1
H32_1 H 0.6313 0.3649 0.9698 0.055 Uiso 0.800(11) 1 calc R U P A 1
O2_1 O 0.4139(9) 0.0986(6) 1.0751(4) 0.090(3) Uani 0.800(11) 1 d D . P A 1
C33_1 C 0.3103(13) 0.0040(8) 1.0585(7) 0.105(5) Uani 0.800(11) 1 d D . P A 1
H33A_1 H 0.2359 0.0392 1.0525 0.158 Uiso 0.800(11) 1 calc R U P A 1
H33B_1 H 0.3057 -0.0329 1.1093 0.158 Uiso 0.800(11) 1 calc R U P A 1
H33C_1 H 0.3205 -0.0570 1.0026 0.158 Uiso 0.800(11) 1 calc R U P A 1
C27_2 C 0.538(2) 0.286(3) 0.8862(14) 0.0364(12) Uani 0.200(11) 1 d D . P A 2
C28_2 C 0.444(2) 0.195(2) 0.8790(13) 0.0440(13) Uani 0.200(11) 1 d D . P A 2
H28_2 H 0.3934 0.1689 0.8255 0.053 Uiso 0.200(11) 1 calc R U P A 2
C29_2 C 0.425(2) 0.142(2) 0.9503(15) 0.0563(18) Uani 0.200(11) 1 d D . P A 2
H29_2 H 0.3588 0.0810 0.9462 0.068 Uiso 0.200(11) 1 calc R U P A 2
C30_2 C 0.501(2) 0.177(2) 1.0264(12) 0.060(2) Uani 0.200(11) 1 d D . P A 2
C31_2 C 0.597(2) 0.265(2) 1.0332(11) 0.0569(19) Uani 0.200(11) 1 d D . P A 2
H31_2 H 0.6509 0.2872 1.0853 0.068 Uiso 0.200(11) 1 calc R U P A 2
C32_2 C 0.615(2) 0.321(2) 0.9633(13) 0.0459(14) Uani 0.200(11) 1 d D . P A 2
H32_2 H 0.6795 0.3834 0.9686 0.055 Uiso 0.200(11) 1 calc R U P A 2
O2_2 O 0.490(3) 0.129(2) 1.0999(13) 0.090(3) Uani 0.200(11) 1 d D . P A 2
C33_2 C 0.379(3) 0.047(3) 1.100(2) 0.105(5) Uani 0.200(11) 1 d D . P A 2
H33A_2 H 0.3084 0.0874 1.0918 0.158 Uiso 0.200(11) 1 calc R U P A 2
H33B_2 H 0.3758 0.0251 1.1574 0.158 Uiso 0.200(11) 1 calc R U P A 2
H33C_2 H 0.3785 -0.0250 1.0499 0.158 Uiso 0.200(11) 1 calc R U P A 2
C34 C 0.1720(3) 0.6221(3) 0.6769(2) 0.0323(6) Uani 1 1 d . . . . .
C35 C 0.1961(3) 0.7180(3) 0.7550(2) 0.0344(7) Uani 1 1 d . . . . .
H35 H 0.2715 0.7292 0.7878 0.041 Uiso 1 1 calc R U . . .
C36 C 0.1124(3) 0.7959(3) 0.7850(2) 0.0363(7) Uani 1 1 d . . . . .
H36 H 0.1301 0.8601 0.8379 0.044 Uiso 1 1 calc R U . . .
C37 C 0.0012(3) 0.7796(3) 0.7368(2) 0.0349(7) Uani 1 1 d . . . . .
C38 C -0.0245(3) 0.6861(3) 0.6596(3) 0.0355(7) Uani 1 1 d . . . . .
H38 H -0.1000 0.6753 0.6269 0.043 Uiso 1 1 calc R U . . .
C39 C 0.0609(3) 0.6081(3) 0.6301(2) 0.0335(7) Uani 1 1 d . . . . .
H39 H 0.0430 0.5441 0.5771 0.040 Uiso 1 1 calc R U . . .
C40 C -0.1907(4) 0.8460(4) 0.7238(3) 0.0497(10) Uani 1 1 d . . . . .
H40A H -0.1791 0.8473 0.6607 0.074 Uiso 1 1 calc R U . . .
H40B H -0.2375 0.9105 0.7527 0.074 Uiso 1 1 calc R U . . .
H40C H -0.2341 0.7686 0.7256 0.074 Uiso 1 1 calc R U . . .
C41 C 0.6445(4) 0.4363(3) 0.8257(2) 0.0411(8) Uani 1 1 d . . . . .
C42A C 0.7642(4) 0.4386(4) 0.8096(3) 0.0528(10) Uani 0.800(11) 1 d . . P A 1
H42A H 0.8030 0.3721 0.7792 0.063 Uiso 0.800(11) 1 calc R U P A 1
N5A N 0.6267(4) 0.5499(4) 0.8730(3) 0.0632(11) Uani 0.800(11) 1 d . . P A 1
H5A H 0.5571 0.5721 0.8923 0.076 Uiso 0.800(11) 1 calc R U P A 1
N5B N 0.7642(4) 0.4386(4) 0.8096(3) 0.0528(10) Uani 0.200(11) 1 d . . P A 2
H5B H 0.8002 0.3770 0.7814 0.063 Uiso 0.200(11) 1 calc R U P A 2
C42B C 0.6267(4) 0.5499(4) 0.8730(3) 0.0632(11) Uani 0.200(11) 1 d . . P A 2
H42B H 0.5516 0.5739 0.8938 0.076 Uiso 0.200(11) 1 calc R U P A 2
C43 C 0.8211(6) 0.5581(6) 0.8465(3) 0.0690(14) Uani 1 1 d . . . . .
H43 H 0.9039 0.5860 0.8439 0.083 Uiso 1 1 calc R U . A 1
C44 C 0.7351(6) 0.6240(5) 0.8858(4) 0.0787(17) Uani 1 1 d . . . . .
H44 H 0.7470 0.7067 0.9167 0.094 Uiso 1 1 calc R U . A 1
N1 N 0.5067(2) 0.2682(2) 0.46739(17) 0.0257(5) Uani 1 1 d . . . . .
N2 N 0.5621(2) 0.2377(2) 0.63428(18) 0.0284(5) Uani 1 1 d . . . . .
N3 N 0.4101(2) 0.4223(2) 0.70306(18) 0.0299(5) Uani 1 1 d . . . . .
N4 N 0.3612(2) 0.4143(2) 0.52542(19) 0.0292(5) Uani 1 1 d . . . . .
O1 O 0.9938(2) -0.1765(2) 0.3595(2) 0.0442(6) Uani 1 1 d . . . . .
O3 O -0.0753(2) 0.8629(2) 0.77143(19) 0.0410(6) Uani 1 1 d . . . . .
Cu1 Cu 0.46646(3) 0.33949(3) 0.58871(2) 0.02631(13) Uani 1 1 d . . . . .
C1C_3 C 0.9818(7) -0.2660(7) 0.0498(4) 0.0626(18) Uani 0.654(2) 1 d D . P B 1
H1C_3 H 0.9124 -0.3291 0.0253 0.075 Uiso 0.654(2) 1 calc R U P B 1
Cl1_3 Cl 0.9868(2) -0.2298(2) 0.16863(12) 0.0699(5) Uani 0.654(2) 1 d D . P B 1
Cl2_3 Cl 0.9626(2) -0.1351(2) 0.01179(15) 0.0707(5) Uani 0.654(2) 1 d D . P B 1
Cl3_3 Cl 1.1147(3) -0.3181(3) 0.00768(16) 0.0974(9) Uani 0.654(2) 1 d D . P B 1
C1C_4 C 0.9550(11) -0.2289(15) 0.0353(9) 0.0626(18) Uani 0.112(2) 1 d D . P C 2
H1C_4 H 0.9280 -0.2994 -0.0169 0.075 Uiso 0.112(2) 1 calc R U P C 2
Cl1_4 Cl 0.8791(10) -0.2463(12) 0.1313(7) 0.0699(5) Uani 0.112(2) 1 d D . P C 2
Cl2_4 Cl 1.1145(9) -0.2218(12) 0.0574(8) 0.0707(5) Uani 0.112(2) 1 d D . P C 2
Cl3_4 Cl 0.9268(15) -0.0983(17) 0.0068(10) 0.0974(9) Uani 0.112(2) 1 d D . P C 2
C1C_5 C 1.0650(11) -0.2505(9) 0.0900(6) 0.0626(18) Uani 0.2269(18) 1 d D . P D 3
H1C_5 H 1.1350 -0.2787 0.1168 0.075 Uiso 0.2269(18) 1 calc R U P D 3
Cl1_5 Cl 1.0803(6) -0.2718(6) -0.0270(3) 0.0699(5) Uani 0.2269(18) 1 d D . P D 3
Cl2_5 Cl 1.0635(6) -0.0932(5) 0.1403(4) 0.0707(5) Uani 0.2269(18) 1 d D . P D 3
Cl3_5 Cl 0.9309(7) -0.3260(7) 0.1138(4) 0.0974(9) Uani 0.2269(18) 1 d D . P D 3

loop_
_atom_site_aniso_label
_atom_site_aniso_U_11
_atom_site_aniso_U_22
_atom_site_aniso_U_33
_atom_site_aniso_U_23
_atom_site_aniso_U_13
_atom_site_aniso_U_12
C1 0.0233(13) 0.0346(15) 0.0328(15) 0.0182(12) 0.0065(11) 0.0074(11)
C2 0.0281(14) 0.0456(18) 0.0314(15) 0.0172(13) 0.0085(12) 0.0126(13)
C3 0.0276(14) 0.0383(16) 0.0300(14) 0.0129(12) 0.0095(11) 0.0112(12)
C4 0.0236(13) 0.0276(13) 0.0295(14) 0.0108(11) 0.0074(10) 0.0063(10)
C5 0.0248(13) 0.0231(12) 0.0341(14) 0.0122(11) 0.0096(11) 0.0083(10)
C6 0.0292(14) 0.0270(13) 0.0329(15) 0.0135(11) 0.0096(11) 0.0125(11)
C7 0.0448(18) 0.0386(17) 0.0350(16) 0.0167(13) 0.0097(14) 0.0218(14)
C8 0.053(2) 0.048(2) 0.0348(17) 0.0203(15) 0.0099(15) 0.0271(17)
C9 0.0416(17) 0.0346(15) 0.0300(15) 0.0140(12) 0.0109(13) 0.0188(13)
C10 0.0494(19) 0.0381(16) 0.0259(14) 0.0121(12) 0.0104(13) 0.0215(14)
C11 0.0445(18) 0.0333(15) 0.0314(15) 0.0139(12) 0.0142(13) 0.0174(13)
C12 0.056(2) 0.0452(19) 0.0390(18) 0.0214(15) 0.0238(16) 0.0237(17)
C13 0.0447(19) 0.0425(18) 0.0428(19) 0.0184(15) 0.0222(15) 0.0201(15)
C14 0.0352(16) 0.0318(15) 0.0395(17) 0.0164(13) 0.0174(13) 0.0157(12)
C15 0.0271(14) 0.0294(14) 0.0440(17) 0.0166(13) 0.0149(12) 0.0099(11)
C16 0.0233(13) 0.0301(14) 0.0454(17) 0.0186(13) 0.0118(12) 0.0110(11)
C17 0.0245(13) 0.0338(15) 0.0471(18) 0.0226(14) 0.0093(12) 0.0098(11)
C18 0.0273(14) 0.0377(16) 0.0404(17) 0.0218(13) 0.0059(12) 0.0088(12)
C19 0.0236(13) 0.0345(15) 0.0356(15) 0.0185(12) 0.0071(11) 0.0075(11)
C20 0.0275(13) 0.0227(12) 0.0308(14) 0.0088(10) 0.0074(11) 0.0085(10)
C21 0.0302(15) 0.0282(14) 0.0446(18) 0.0149(13) 0.0132(13) 0.0076(12)
C22 0.0386(17) 0.0232(13) 0.052(2) 0.0156(13) 0.0133(15) 0.0089(12)
C23 0.0339(16) 0.0294(15) 0.0453(18) 0.0139(13) 0.0105(13) 0.0135(12)
C24 0.0340(16) 0.0347(16) 0.052(2) 0.0219(15) 0.0184(14) 0.0130(13)
C25 0.0347(16) 0.0282(14) 0.0445(18) 0.0168(13) 0.0142(13) 0.0111(12)
C26 0.049(2) 0.0391(19) 0.071(3) 0.0279(19) 0.0199(19) 0.0258(16)
C27_1 0.053(4) 0.038(3) 0.025(2) 0.013(2) 0.0095(19) 0.021(2)
C28_1 0.067(4) 0.041(3) 0.029(3) 0.015(2) 0.012(2) 0.016(2)
C29_1 0.092(6) 0.039(3) 0.044(3) 0.019(3) 0.024(3) 0.013(3)
C30_1 0.110(7) 0.049(3) 0.035(3) 0.022(3) 0.031(3) 0.035(4)
C31_1 0.091(5) 0.064(4) 0.027(2) 0.018(2) 0.013(3) 0.038(4)
C32_1 0.059(4) 0.055(3) 0.0284(18) 0.0109(19) 0.008(2) 0.026(3)
O2_1 0.173(8) 0.068(3) 0.052(3) 0.040(3) 0.056(4) 0.052(4)
C33_1 0.187(13) 0.069(6) 0.088(6) 0.052(5) 0.085(8) 0.047(6)
C27_2 0.053(4) 0.038(3) 0.025(2) 0.013(2) 0.0095(19) 0.021(2)
C28_2 0.067(4) 0.041(3) 0.029(3) 0.015(2) 0.012(2) 0.016(2)
C29_2 0.092(6) 0.039(3) 0.044(3) 0.019(3) 0.024(3) 0.013(3)
C30_2 0.110(7) 0.049(3) 0.035(3) 0.022(3) 0.031(3) 0.035(4)
C31_2 0.091(5) 0.064(4) 0.027(2) 0.018(2) 0.013(3) 0.038(4)
C32_2 0.059(4) 0.055(3) 0.0284(18) 0.0109(19) 0.008(2) 0.026(3)
O2_2 0.173(8) 0.068(3) 0.052(3) 0.040(3) 0.056(4) 0.052(4)
C33_2 0.187(13) 0.069(6) 0.088(6) 0.052(5) 0.085(8) 0.047(6)
C34 0.0288(14) 0.0305(14) 0.0455(18) 0.0191(13) 0.0158(13) 0.0130(12)
C35 0.0302(15) 0.0377(16) 0.0427(17) 0.0191(14) 0.0122(13) 0.0131(13)
C36 0.0378(17) 0.0378(16) 0.0384(17) 0.0136(13) 0.0122(13) 0.0159(14)
C37 0.0337(16) 0.0364(16) 0.0445(18) 0.0215(14) 0.0196(14) 0.0176(13)
C38 0.0264(14) 0.0369(16) 0.0506(19) 0.0215(15) 0.0101(13) 0.0104(12)
C39 0.0279(14) 0.0302(15) 0.0463(18) 0.0144(13) 0.0125(13) 0.0081(12)
C40 0.0392(19) 0.055(2) 0.063(2) 0.0192(19) 0.0121(17) 0.0288(18)
C41 0.055(2) 0.0428(18) 0.0288(15) 0.0104(14) 0.0041(14) 0.0164(16)
C42A 0.063(3) 0.064(3) 0.0372(19) 0.0187(18) 0.0102(17) 0.017(2)
N5A 0.067(3) 0.049(2) 0.065(3) -0.0033(19) -0.001(2) 0.0152(19)
N5B 0.063(3) 0.064(3) 0.0372(19) 0.0187(18) 0.0102(17) 0.017(2)
C42B 0.067(3) 0.049(2) 0.065(3) -0.0033(19) -0.001(2) 0.0152(19)
C43 0.075(3) 0.084(4) 0.047(2) 0.024(2) -0.005(2) -0.008(3)
C44 0.094(4) 0.056(3) 0.075(4) 0.001(3) -0.011(3) 0.004(3)
N1 0.0258(11) 0.0271(11) 0.0295(12) 0.0145(10) 0.0070(9) 0.0080(9)
N2 0.0334(13) 0.0292(12) 0.0282(12) 0.0127(10) 0.0112(10) 0.0141(10)
N3 0.0337(13) 0.0293(12) 0.0328(13) 0.0141(10) 0.0118(10) 0.0137(10)
N4 0.0259(12) 0.0322(13) 0.0375(14) 0.0187(11) 0.0126(10) 0.0132(10)
O1 0.0400(13) 0.0366(13) 0.0673(18) 0.0258(12) 0.0220(12) 0.0206(11)
O3 0.0371(13) 0.0441(14) 0.0501(15) 0.0184(11) 0.0166(11) 0.0230(11)
Cu1 0.0286(2) 0.0272(2) 0.0295(2) 0.01415(14) 0.01115(14) 0.01323(14)
C1C_3 0.082(5) 0.072(5) 0.041(3) 0.020(3) 0.006(3) 0.028(4)
Cl1_3 0.0809(12) 0.0908(14) 0.0388(8) 0.0164(8) 0.0118(7) 0.0130(10)
Cl2_3 0.0804(13) 0.0776(13) 0.0592(10) 0.0266(9) 0.0102(9) 0.0094(10)
Cl3_3 0.1087(18) 0.149(2) 0.0517(10) 0.0325(13) 0.0266(11) 0.0702(18)
C1C_4 0.082(5) 0.072(5) 0.041(3) 0.020(3) 0.006(3) 0.028(4)
Cl1_4 0.0809(12) 0.0908(14) 0.0388(8) 0.0164(8) 0.0118(7) 0.0130(10)
Cl2_4 0.0804(13) 0.0776(13) 0.0592(10) 0.0266(9) 0.0102(9) 0.0094(10)
Cl3_4 0.1087(18) 0.149(2) 0.0517(10) 0.0325(13) 0.0266(11) 0.0702(18)
C1C_5 0.082(5) 0.072(5) 0.041(3) 0.020(3) 0.006(3) 0.028(4)
Cl1_5 0.0809(12) 0.0908(14) 0.0388(8) 0.0164(8) 0.0118(7) 0.0130(10)
Cl2_5 0.0804(13) 0.0776(13) 0.0592(10) 0.0266(9) 0.0102(9) 0.0094(10)
Cl3_5 0.1087(18) 0.149(2) 0.0517(10) 0.0325(13) 0.0266(11) 0.0702(18)

loop_
_atom_type_symbol
_atom_type_description
_atom_type_scat_dispersion_real
_atom_type_scat_dispersion_imag
_atom_type_scat_source
C C 0.0040 0.0020 'Calculated using XDISP in WinGX (Farrugia, 1999)'
H H 0.0000 0.0000 'Calculated using XDISP in WinGX (Farrugia, 1999)'
N N 0.0076 0.0040 'Calculated using XDISP in WinGX (Farrugia, 1999)'
O O 0.0132 0.0074 'Calculated using XDISP in WinGX (Farrugia, 1999)'
Cu Cu 0.2913 1.4803 'Calculated using XDISP in WinGX (Farrugia, 1999)'
Cl Cl 0.1697 0.1896 'Calculated using XDISP in WinGX (Farrugia, 1999)'

loop_
_geom_angle_atom_site_label_1
_geom_angle_atom_site_label_2
_geom_angle_atom_site_label_3
_geom_angle
N1 C1 C2 109.1(3)
N1 C1 C19 111.9(3)
C2 C1 C19 138.9(3)
C3 C2 C1 106.3(3)
C3 C2 H2 126.8
C1 C2 H2 126.8
C2 C3 C4 107.5(3)
C2 C3 H3 126.3
C4 C3 H3 126.3
N1 C4 C5 120.3(3)
N1 C4 C3 107.6(3)
C5 C4 C3 132.1(3)
C6 C5 C4 123.6(3)
C6 C5 C20 116.7(3)
C4 C5 C20 119.6(3)
N2 C6 C5 125.7(3)
N2 C6 C7 107.3(3)
C5 C6 C7 126.9(3)
C8 C7 C6 107.6(3)
C8 C7 H7 126.2
C6 C7 H7 126.2
C7 C8 C9 106.6(3)
C7 C8 H8 126.7
C9 C8 H8 126.7
N2 C9 C8 110.6(3)
N2 C9 C10 124.7(3)
C8 C9 C10 123.9(3)
C9 C10 C11 116.7(3)
C9 C10 C41 104.8(3)
C11 C10 C41 106.5(3)
C9 C10 C27_1 107.1(4)
C11 C10 C27_1 105.8(4)
C41 C10 C27_1 116.4(3)
C9 C10 C27_2 109.6(14)
C11 C10 C27_2 116.2(13)
C41 C10 C27_2 101.1(8)
N3 C11 C12 111.1(3)
N3 C11 C10 122.7(3)
C12 C11 C10 125.6(3)
C13 C12 C11 106.0(3)
C13 C12 H12 127.0
C11 C12 H12 127.0
C12 C13 C14 108.0(3)
C12 C13 H13 126.0
C14 C13 H13 126.0
N3 C14 C15 125.2(3)
N3 C14 C13 107.6(3)
C15 C14 C13 127.2(3)
C16 C15 C14 123.5(3)
C16 C15 C34 120.1(3)
C14 C15 C34 116.4(3)
N4 C16 C15 119.7(3)
N4 C16 C17 107.0(3)
C15 C16 C17 133.3(3)
C18 C17 C16 107.7(3)
C18 C17 H17 126.2
C16 C17 H17 126.2
C17 C18 C19 106.3(3)
C17 C18 H18 126.9
C19 C18 H18 126.9
N4 C19 C18 109.1(3)
N4 C19 C1 112.8(3)
C18 C19 C1 138.1(3)
C21 C20 C25 117.8(3)
C21 C20 C5 122.1(3)
C25 C20 C5 119.8(3)
C20 C21 C22 121.5(3)
C20 C21 H21 119.2
C22 C21 H21 119.2
C23 C22 C21 119.5(3)
C23 C22 H22 120.2
C21 C22 H22 120.2
O1 C23 C22 124.9(3)
O1 C23 C24 115.1(3)
C22 C23 C24 120.0(3)
C25 C24 C23 120.0(3)
C25 C24 H24 120.0
C23 C24 H24 120.0
C24 C25 C20 121.0(3)
C24 C25 H25 119.5
C20 C25 H25 119.5
O1 C26 H26A 109.5
O1 C26 H26B 109.5
H26A C26 H26B 109.5
O1 C26 H26C 109.5
H26A C26 H26C 109.5
H26B C26 H26C 109.5
C28_1 C27_1 C32_1 119.4(4)
C28_1 C27_1 C10 120.3(3)
C32_1 C27_1 C10 120.3(4)
C27_1 C28_1 C29_1 120.5(4)
C27_1 C28_1 H28_1 119.7
C29_1 C28_1 H28_1 119.7
C30_1 C29_1 C28_1 119.4(5)
C30_1 C29_1 H29_1 120.3
C28_1 C29_1 H29_1 120.3
C31_1 C30_1 C29_1 120.7(4)
C31_1 C30_1 O2_1 115.5(5)
C29_1 C30_1 O2_1 123.8(5)
C30_1 C31_1 C32_1 120.0(5)
C30_1 C31_1 H31_1 120.0
C32_1 C31_1 H31_1 120.0
C27_1 C32_1 C31_1 119.9(5)
C27_1 C32_1 H32_1 120.0
C31_1 C32_1 H32_1 120.0
C30_1 O2_1 C33_1 116.3(6)
O2_1 C33_1 H33A_1 109.5
O2_1 C33_1 H33B_1 109.5
H33A_1 C33_1 H33B_1 109.5
O2_1 C33_1 H33C_1 109.5
H33A_1 C33_1 H33C_1 109.5
H33B_1 C33_1 H33C_1 109.5
C28_2 C27_2 C32_2 119.5(7)
C28_2 C27_2 C10 110.9(10)
C32_2 C27_2 C10 129.6(11)
C27_2 C28_2 C29_2 120.2(7)
C27_2 C28_2 H28_2 119.9
C29_2 C28_2 H28_2 119.9
C30_2 C29_2 C28_2 119.7(7)
C30_2 C29_2 H29_2 120.1
C28_2 C29_2 H29_2 120.1
C29_2 C30_2 C31_2 120.6(7)
C29_2 C30_2 O2_2 124.0(8)
C31_2 C30_2 O2_2 115.4(8)
C30_2 C31_2 C32_2 119.8(6)
C30_2 C31_2 H31_2 120.1
C32_2 C31_2 H31_2 120.1
C27_2 C32_2 C31_2 120.1(6)
C27_2 C32_2 H32_2 120.0
C31_2 C32_2 H32_2 120.0
C30_2 O2_2 C33_2 116.2(10)
O2_2 C33_2 H33A_2 109.5
O2_2 C33_2 H33B_2 109.5
H33A_2 C33_2 H33B_2 109.5
O2_2 C33_2 H33C_2 109.5
H33A_2 C33_2 H33C_2 109.5
H33B_2 C33_2 H33C_2 109.5
C39 C34 C35 118.0(3)
C39 C34 C15 120.9(3)
C35 C34 C15 121.1(3)
C36 C35 C34 121.4(3)
C36 C35 H35 119.3
C34 C35 H35 119.3
C35 C36 C37 119.4(3)
C35 C36 H36 120.3
C37 C36 H36 120.3
O3 C37 C38 124.7(3)
O3 C37 C36 115.0(3)
C38 C37 C36 120.3(3)
C37 C38 C39 119.6(3)
C37 C38 H38 120.2
C39 C38 H38 120.2
C34 C39 C38 121.3(3)
C34 C39 H39 119.4
C38 C39 H39 119.4
O3 C40 H40A 109.5
O3 C40 H40B 109.5
H40A C40 H40B 109.5
O3 C40 H40C 109.5
H40A C40 H40C 109.5
H40B C40 H40C 109.5
N5B C41 C42B 107.1(4)
C42A C41 N5A 107.1(4)
N5B C41 C10 131.5(4)
C42A C41 C10 131.5(4)
C42B C41 C10 121.4(4)
N5A C41 C10 121.4(4)
C41 C42A C43 108.2(4)
C41 C42A H42A 125.9
C43 C42A H42A 125.9
C41 N5A C44 109.5(5)
C41 N5A H5A 125.2
C44 N5A H5A 125.2
C41 N5B C43 108.2(4)
C41 N5B H5B 125.9
C43 N5B H5B 125.9
C41 C42B C44 109.5(5)
C41 C42B H42B 125.2
C44 C42B H42B 125.2
C44 C43 C42A 107.1(5)
C44 C43 N5B 107.1(5)
C44 C43 H43 126.4
C42A C43 H43 126.4
C43 C44 N5A 108.0(5)
C43 C44 C42B 108.0(5)
C43 C44 H44 126.0
N5A C44 H44 126.0
C1 N1 C4 109.5(3)
C1 N1 Cu1 117.1(2)
C4 N1 Cu1 133.4(2)
C9 N2 C6 107.8(2)
C9 N2 Cu1 125.6(2)
C6 N2 Cu1 126.3(2)
C11 N3 C14 107.3(3)
C11 N3 Cu1 123.6(2)
C14 N3 Cu1 125.4(2)
C19 N4 C16 109.9(3)
C19 N4 Cu1 116.1(2)
C16 N4 Cu1 132.5(2)
C23 O1 C26 117.7(3)
C37 O3 C40 115.7(3)
N1 Cu1 N4 81.19(11)
N1 Cu1 N2 90.77(11)
N4 Cu1 N2 169.17(12)
N1 Cu1 N3 171.90(11)
N4 Cu1 N3 90.70(11)
N2 Cu1 N3 97.24(11)
Cl3_3 C1C_3 Cl1_3 111.4(4)
Cl3_3 C1C_3 Cl2_3 107.9(4)
Cl1_3 C1C_3 Cl2_3 109.7(4)
Cl3_3 C1C_3 H1C_3 109.3
Cl1_3 C1C_3 H1C_3 109.3
Cl2_3 C1C_3 H1C_3 109.3
Cl3_4 C1C_4 Cl1_4 111.7(7)
Cl3_4 C1C_4 Cl2_4 108.4(7)
Cl1_4 C1C_4 Cl2_4 109.4(7)
Cl3_4 C1C_4 H1C_4 109.1
Cl1_4 C1C_4 H1C_4 109.1
Cl2_4 C1C_4 H1C_4 109.1
Cl3_5 C1C_5 Cl1_5 112.1(6)
Cl3_5 C1C_5 Cl2_5 107.9(6)
Cl1_5 C1C_5 Cl2_5 108.2(6)
Cl3_5 C1C_5 H1C_5 109.5
Cl1_5 C1C_5 H1C_5 109.5
Cl2_5 C1C_5 H1C_5 109.5

loop_
_geom_bond_atom_site_label_1
_geom_bond_atom_site_label_2
_geom_bond_distance
C1 N1 1.353(4)
C1 C2 1.424(4)
C1 C19 1.463(4)
C2 C3 1.388(4)
C2 H2 0.9500
C3 C4 1.434(4)
C3 H3 0.9500
C4 N1 1.364(4)
C4 C5 1.420(4)
C5 C6 1.419(4)
C5 C20 1.484(4)
C6 N2 1.408(4)
C6 C7 1.433(4)
C7 C8 1.369(5)
C7 H7 0.9500
C8 C9 1.429(4)
C8 H8 0.9500
C9 N2 1.326(4)
C9 C10 1.525(4)
C10 C11 1.526(5)
C10 C41 1.536(6)
C10 C27_1 1.549(5)
C10 C27_2 1.560(13)
C11 N3 1.342(4)
C11 C12 1.421(4)
C12 C13 1.377(5)
C12 H12 0.9500
C13 C14 1.430(5)
C13 H13 0.9500
C14 N3 1.402(4)
C14 C15 1.423(5)
C15 C16 1.411(5)
C15 C34 1.488(4)
C16 N4 1.373(4)
C16 C17 1.438(4)
C17 C18 1.393(5)
C17 H17 0.9500
C18 C19 1.427(4)
C18 H18 0.9500
C19 N4 1.351(4)
C20 C21 1.395(4)
C20 C25 1.410(4)
C21 C22 1.396(4)
C21 H21 0.9500
C22 C23 1.390(5)
C22 H22 0.9500
C23 O1 1.368(4)
C23 C24 1.396(4)
C24 C25 1.386(4)
C24 H24 0.9500
C25 H25 0.9500
C26 O1 1.413(4)
C26 H26A 0.9800
C26 H26B 0.9800
C26 H26C 0.9800
C27_1 C28_1 1.387(5)
C27_1 C32_1 1.389(5)
C28_1 C29_1 1.397(5)
C28_1 H28_1 0.9500
C29_1 C30_1 1.377(6)
C29_1 H29_1 0.9500
C30_1 C31_1 1.377(6)
C30_1 O2_1 1.378(5)
C31_1 C32_1 1.395(5)
C31_1 H31_1 0.9500
C32_1 H32_1 0.9500
O2_1 C33_1 1.474(13)
C33_1 H33A_1 0.9800
C33_1 H33B_1 0.9800
C33_1 H33C_1 0.9800
C27_2 C28_2 1.387(6)
C27_2 C32_2 1.388(6)
C28_2 C29_2 1.397(6)
C28_2 H28_2 0.9500
C29_2 C30_2 1.376(7)
C29_2 H29_2 0.9500
C30_2 C31_2 1.377(7)
C30_2 O2_2 1.378(7)
C31_2 C32_2 1.396(6)
C31_2 H31_2 0.9500
C32_2 H32_2 0.9500
O2_2 C33_2 1.475(14)
C33_2 H33A_2 0.9800
C33_2 H33B_2 0.9800
C33_2 H33C_2 0.9800
C34 C39 1.392(5)
C34 C35 1.408(5)
C35 C36 1.380(4)
C35 H35 0.9500
C36 C37 1.400(5)
C36 H36 0.9500
C37 O3 1.376(4)
C37 C38 1.386(5)
C38 C39 1.395(4)
C38 H38 0.9500
C39 H39 0.9500
C40 O3 1.436(5)
C40 H40A 0.9800
C40 H40B 0.9800
C40 H40C 0.9800
C41 N5B 1.365(6)
C41 C42A 1.365(6)
C41 C42B 1.373(5)
C41 N5A 1.373(5)
C42A C43 1.429(8)
C42A H42A 0.9500
N5A C44 1.385(8)
N5A H5A 0.8800
N5B C43 1.429(8)
N5B H5B 0.8800
C42B C44 1.385(8)
C42B H42B 0.9500
C43 C44 1.352(9)
C43 H43 0.9500
C44 H44 0.9500
N1 Cu1 1.915(3)
N2 Cu1 1.925(3)
N3 Cu1 1.925(3)
N4 Cu1 1.921(3)
C1C_3 Cl3_3 1.742(8)
C1C_3 Cl1_3 1.756(7)
C1C_3 Cl2_3 1.795(7)
C1C_3 H1C_3 1.0000
C1C_4 Cl3_4 1.743(9)
C1C_4 Cl1_4 1.757(8)
C1C_4 Cl2_4 1.796(9)
C1C_4 H1C_4 1.0000
C1C_5 Cl3_5 1.744(9)
C1C_5 Cl1_5 1.758(8)
C1C_5 Cl2_5 1.797(9)
C1C_5 H1C_5 1.0000
